data_4300599
loop_
_publ_author_name
'Cotton, F. Albert'
'Liu, Chun Y'
'Murillo, Carlos A.'
'Wang, Xiaoping'

_journal_name_full 'Inorganic Chemistry'
_journal_paper_doi 10.1021/ic0521473
_journal_year 2006
_chemical_formula_moiety 'C208 H168 F24 Mo8 N24 O24'
_chemical_formula_sum 'C208 H168 F24 Mo8 N24 O24'
_chemical_formula_weight 4611.18
_chemical_name_common
;
[Mo2(C15H15N2O2)2]4(C22H12N2O2F6)4
;
_space_group_IT_number 15
_symmetry_cell_setting monoclinic
_symmetry_space_group_name_Hall '-C 2yc'
_symmetry_space_group_name_H-M 'C 1 2/c 1'
_cell_angle_alpha 90.00
_cell_angle_beta 120.067(15)
_cell_angle_gamma 90.00
_cell_formula_units_Z 4
_cell_length_a 50.70(2)
_cell_length_b 14.477(6)
_cell_length_c 43.929(19)
_cell_measurement_temperature 213(2)
_cell_volume 27905(20)
_diffrn_ambient_temperature 213(2)
_exptl_crystal_density_diffrn 1.098
_cod_original_sg_symbol_H-M 'C 2/c'
_cod_database_code 4300599

loop_
_symmetry_equiv_pos_as_xyz
'x, y, z'
'-x, y, -z+1/2'
'x+1/2, y+1/2, z'
'-x+1/2, y+1/2, -z+1/2'
'-x, -y, -z'
'x, -y, z-1/2'
'-x+1/2, -y+1/2, -z'
'x+1/2, -y+1/2, z-1/2'

loop_
_atom_site_label
_atom_site_type_symbol
_atom_site_fract_x
_atom_site_fract_y
_atom_site_fract_z
_atom_site_U_iso_or_equiv
_atom_site_adp_type
_atom_site_occupancy
_atom_site_symmetry_multiplicity
_atom_site_calc_flag
_atom_site_refinement_flags
_atom_site_disorder_assembly
_atom_site_disorder_group
Mo1 Mo 0.430164(13) 0.44641(4) 0.541048(15) 0.04178(18) Uani 1 1 d . B .
Mo2 Mo 0.418061(14) 0.30653(4) 0.532386(15) 0.04596(18) Uani 1 1 d . B .
Mo3 Mo 0.336600(13) 0.40778(4) 0.732943(15) 0.04101(17) Uani 1 1 d . . .
Mo4 Mo 0.333085(13) 0.26622(4) 0.722113(15) 0.04189(18) Uani 1 1 d . . .
F10 F 0.51524(15) -0.1404(4) 0.59332(19) 0.113(3) Uani 0.953(8) 1 d PD A 1
F11 F 0.46792(16) -0.1648(4) 0.57132(19) 0.132(3) Uani 0.953(8) 1 d PD A 1
F12 F 0.4960(2) -0.1455(4) 0.62641(19) 0.145(4) Uani 0.953(8) 1 d PD A 1
F10B F 0.5187(12) -0.120(7) 0.6243(19) 0.113(3) Uani 0.047(8) 1 d PD A 2
F11B F 0.492(3) -0.175(2) 0.5731(17) 0.132(3) Uani 0.047(8) 1 d PD A 2
F12B F 0.472(2) -0.150(5) 0.605(3) 0.145(4) Uani 0.047(8) 1 d PD A 2
O1 O 0.40309(10) 0.3037(3) 0.56957(11) 0.0480(11) Uani 1 1 d . . .
O2 O 0.35079(10) 0.2769(3) 0.68746(11) 0.0497(12) Uani 1 1 d . . .
O3 O 0.61820(9) 0.4008(3) 0.72397(11) 0.0425(10) Uani 1 1 d . . .
O4 O 0.47503(9) 0.4225(3) 0.58308(11) 0.0431(11) Uani 1 1 d . B .
N1 N 0.41572(12) 0.4547(3) 0.57970(13) 0.0407(13) Uani 1 1 d D . .
N2 N 0.35360(12) 0.4303(4) 0.69723(14) 0.0459(14) Uani 1 1 d . . .
N3 N 0.62150(12) 0.2476(4) 0.73338(14) 0.0419(13) Uani 1 1 d . . .
N4 N 0.46345(12) 0.2706(4) 0.57497(13) 0.0439(13) Uani 1 1 d . B .
N11 N 0.38567(13) 0.4908(4) 0.50116(15) 0.0529(15) Uani 1 1 d . . .
N12 N 0.37193(13) 0.3357(5) 0.49244(15) 0.0618(17) Uani 1 1 d D . .
N13 N 0.44698(11) 0.4458(4) 0.50565(13) 0.0433(13) Uani 1 1 d . . .
N14 N 0.43194(12) 0.2944(4) 0.49359(13) 0.0454(14) Uani 1 1 d . . .
N21 N 0.32211(10) 0.3929(4) 0.77042(13) 0.0379(13) Uani 1 1 d . . .
N22 N 0.31483(12) 0.2378(4) 0.75601(14) 0.0452(13) Uani 1 1 d . . .
N23 N 0.29188(12) 0.4336(4) 0.68948(13) 0.0434(13) Uani 1 1 d . . .
N24 N 0.28871(12) 0.2784(4) 0.67673(13) 0.0433(13) Uani 1 1 d . . .
C1L C 0.40428(14) 0.3805(5) 0.58532(17) 0.0423(16) Uani 1 1 d . B .
C2L C 0.39261(15) 0.3754(5) 0.61083(17) 0.0435(17) Uani 1 1 d . . .
C3L C 0.40575(16) 0.4261(5) 0.64188(18) 0.0549(19) Uani 1 1 d . B .
H3L H 0.4224 0.4647 0.6473 0.066 Uiso 1 1 calc R . .
C4L C 0.39477(16) 0.4207(5) 0.66478(19) 0.056(2) Uani 1 1 d . . .
H4L H 0.4042 0.4547 0.6858 0.067 Uiso 1 1 calc R B .
C5L C 0.37001(16) 0.3654(5) 0.65687(18) 0.0489(18) Uani 1 1 d . B .
C6L C 0.35649(16) 0.3131(5) 0.62569(18) 0.0547(19) Uani 1 1 d . . .
H6L H 0.3397 0.2749 0.6202 0.066 Uiso 1 1 calc R B .
C7L C 0.36792(16) 0.3179(5) 0.6033(2) 0.059(2) Uani 1 1 d . B .
H7L H 0.3591 0.2821 0.5827 0.071 Uiso 1 1 calc R . .
C8L C 0.35751(15) 0.3583(5) 0.68144(17) 0.0476(17) Uani 1 1 d . B .
C9L C 0.60533(16) 0.3198(5) 0.71382(17) 0.0448(17) Uani 1 1 d . D .
C10L C 0.57436(15) 0.3184(4) 0.68276(17) 0.0423(16) Uani 1 1 d . . .
C11L C 0.55123(17) 0.2605(5) 0.68039(18) 0.0517(18) Uani 1 1 d . D .
H11L H 0.5556 0.2187 0.6987 0.062 Uiso 1 1 calc R . .
C12L C 0.52216(15) 0.2642(5) 0.65155(17) 0.0471(17) Uani 1 1 d . . .
H12L H 0.5071 0.2246 0.6506 0.056 Uiso 1 1 calc R D .
C13L C 0.51447(14) 0.3259(4) 0.62336(17) 0.0405(16) Uani 1 1 d . D .
C14L C 0.53803(16) 0.3840(4) 0.62649(18) 0.0474(17) Uani 1 1 d . . .
H14L H 0.5339 0.4264 0.6084 0.057 Uiso 1 1 calc R D .
C15L C 0.56677(16) 0.3804(5) 0.65519(19) 0.0519(18) Uani 1 1 d . D .
H15L H 0.5818 0.4206 0.6564 0.062 Uiso 1 1 calc R . .
C16L C 0.48376(16) 0.3377(5) 0.59293(17) 0.0451(17) Uani 1 1 d . . .
C11 C 0.41397(13) 0.5438(4) 0.59041(17) 0.0574(19) Uiso 0.502(6) 1 d PGDU B 1
C12 C 0.43867(12) 0.6036(5) 0.6068(3) 0.074(3) Uiso 0.502(6) 1 d PGDU B 1
H12 H 0.4585 0.5816 0.6146 0.089 Uiso 0.502(6) 1 calc PR B 1
C13 C 0.4340(2) 0.6958(5) 0.6115(3) 0.062(3) Uiso 0.502(6) 1 d PGDU B 1
H13 H 0.4507 0.7363 0.6226 0.074 Uiso 0.502(6) 1 calc PR B 1
C14 C 0.4047(3) 0.7283(4) 0.5999(2) 0.067(3) Uiso 0.502(6) 1 d PGDU B 1
C15 C 0.38002(19) 0.6685(6) 0.5836(3) 0.082(4) Uiso 0.502(6) 1 d PGDU B 1
H15 H 0.3602 0.6905 0.5757 0.099 Uiso 0.502(6) 1 calc PR B 1
C16 C 0.38464(12) 0.5762(6) 0.5788(3) 0.077(3) Uiso 0.502(6) 1 d PGDU B 1
H16 H 0.3679 0.5358 0.5677 0.093 Uiso 0.502(6) 1 calc PR B 1
C17 C 0.4038(3) 0.8306(5) 0.6074(3) 0.139(7) Uiso 0.502(6) 1 d PD B 1
F1 F 0.3946(3) 0.8772(10) 0.5781(3) 0.151(4) Uiso 0.502(6) 1 d PD B 1
F2 F 0.4295(3) 0.8719(10) 0.6316(3) 0.134(3) Uiso 0.502(6) 1 d PD B 1
F3 F 0.3836(3) 0.8453(9) 0.6177(4) 0.136(3) Uiso 0.502(6) 1 d PD B 1
C11C C 0.41397(13) 0.5438(4) 0.59041(17) 0.0574(19) Uiso 0.498(6) 1 d PD B 2
C12C C 0.4426(2) 0.5863(9) 0.6111(4) 0.074(3) Uiso 0.498(6) 1 d PD B 2
H12C H 0.4602 0.5547 0.6148 0.089 Uiso 0.498(6) 1 calc PR B 2
C13C C 0.4459(3) 0.6741(8) 0.6263(4) 0.062(3) Uiso 0.498(6) 1 d PD B 2
H13C H 0.4653 0.6989 0.6414 0.074 Uiso 0.498(6) 1 calc PR B 2
C14C C 0.4195(3) 0.7235(7) 0.6186(3) 0.067(3) Uiso 0.498(6) 1 d PD B 2
C15C C 0.3915(3) 0.6794(9) 0.6001(4) 0.082(4) Uiso 0.498(6) 1 d PD B 2
H15B H 0.3737 0.7113 0.5957 0.099 Uiso 0.498(6) 1 calc PR B 2
C16C C 0.3889(2) 0.5890(9) 0.5879(5) 0.077(3) Uiso 0.498(6) 1 d PD B 2
H16B H 0.3700 0.5585 0.5780 0.093 Uiso 0.498(6) 1 calc PR B 2
C17C C 0.4193(3) 0.8236(8) 0.6291(4) 0.139(7) Uiso 0.498(6) 1 d PD B 2
F1B F 0.4094(3) 0.8849(11) 0.6028(4) 0.151(4) Uiso 0.498(6) 1 d PD B 2
F2B F 0.4473(3) 0.8527(10) 0.6529(3) 0.134(3) Uiso 0.498(6) 1 d PD B 2
F3B F 0.4023(3) 0.8366(9) 0.6438(4) 0.136(3) Uiso 0.498(6) 1 d PD B 2
C21 C 0.35312(15) 0.5251(5) 0.68768(18) 0.0469(17) Uani 0.202(10) 1 d PG C 1
C22 C 0.3379(11) 0.546(2) 0.6520(3) 0.063(3) Uani 0.202(10) 1 d PG C 1
H22 H 0.3322 0.4981 0.6353 0.076 Uiso 0.202(10) 1 calc PR C 1
C23 C 0.3311(14) 0.637(3) 0.6409(11) 0.072(3) Uani 0.202(10) 1 d PGD C 1
H23 H 0.3209 0.6510 0.6168 0.086 Uiso 0.202(10) 1 calc PR C 1
C24 C 0.3395(9) 0.7076(15) 0.6655(18) 0.069(4) Uani 0.202(10) 1 d PGD C 1
C25 C 0.3547(10) 0.6869(11) 0.7012(16) 0.067(3) Uani 0.202(10) 1 d PGD C 1
H25 H 0.3604 0.7346 0.7179 0.081 Uiso 0.202(10) 1 calc PR C 1
C26 C 0.3615(10) 0.5956(18) 0.7123(7) 0.060(3) Uani 0.202(10) 1 d PG C 1
H26 H 0.3718 0.5816 0.7364 0.072 Uiso 0.202(10) 1 calc PR C 1
C27 C 0.3360(8) 0.8108(14) 0.6630(11) 0.110(4) Uani 0.202(10) 1 d PD C 1
F4 F 0.3077(7) 0.831(3) 0.6379(12) 0.242(10) Uani 0.202(10) 1 d PD C 1
F5 F 0.3417(11) 0.867(3) 0.6895(10) 0.124(3) Uani 0.202(10) 1 d PD C 1
F6 F 0.3538(9) 0.840(3) 0.6507(14) 0.171(6) Uani 0.202(10) 1 d PD C 1
C21C C 0.35312(15) 0.5251(5) 0.68768(18) 0.0469(17) Uani 0.798(10) 1 d P C 2
C22C C 0.3352(3) 0.5587(9) 0.6540(3) 0.063(3) Uani 0.798(10) 1 d P C 2
H22E H 0.3243 0.5175 0.6352 0.076 Uiso 0.798(10) 1 calc PR C 2
C23C C 0.3332(4) 0.6532(8) 0.6477(3) 0.072(3) Uani 0.798(10) 1 d PD C 2
H23E H 0.3216 0.6751 0.6245 0.086 Uiso 0.798(10) 1 calc PR C 2
C24C C 0.3477(2) 0.7143(7) 0.6743(4) 0.069(4) Uani 0.798(10) 1 d PD C 2
C25C C 0.3667(3) 0.6815(7) 0.7082(4) 0.067(3) Uani 0.798(10) 1 d PD C 2
H25C H 0.3776 0.7241 0.7264 0.081 Uiso 0.798(10) 1 calc PR C 2
C26C C 0.3701(3) 0.5883(8) 0.7159(3) 0.060(3) Uani 0.798(10) 1 d P C 2
H26C H 0.3830 0.5671 0.7390 0.072 Uiso 0.798(10) 1 calc PR C 2
C27C C 0.3429(3) 0.8162(8) 0.6666(3) 0.110(4) Uani 0.798(10) 1 d PD C 2
F4B F 0.3249(3) 0.8511(8) 0.6776(5) 0.242(10) Uani 0.798(10) 1 d PD C 2
F5B F 0.36854(18) 0.8643(5) 0.6830(2) 0.124(3) Uani 0.798(10) 1 d PD C 2
F6B F 0.3301(3) 0.8374(6) 0.6329(2) 0.171(6) Uani 0.798(10) 1 d PD C 2
C31 C 0.61226(15) 0.1547(4) 0.72092(14) 0.0468(17) Uani 0.337(8) 1 d PGD D 1
C32 C 0.6102(9) 0.092(2) 0.7436(9) 0.052(2) Uani 0.337(8) 1 d PGD D 1
H32 H 0.6104 0.1133 0.7640 0.063 Uiso 0.337(8) 1 calc PR D 1
C33 C 0.6077(10) -0.0019(19) 0.7362(18) 0.061(2) Uani 0.337(8) 1 d PGD D 1
H33 H 0.6063 -0.0443 0.7515 0.073 Uiso 0.337(8) 1 calc PR D 1
C34 C 0.6073(3) -0.0333(12) 0.706(2) 0.063(2) Uani 0.337(8) 1 d PGD D 1
C35 C 0.6094(9) 0.029(4) 0.6833(14) 0.051(4) Uani 0.337(8) 1 d PGD D 1
H35 H 0.6091 0.0081 0.6630 0.061 Uiso 0.337(8) 1 calc PR D 1
C36 C 0.6119(9) 0.123(3) 0.6908(6) 0.055(3) Uani 0.337(8) 1 d PGD D 1
H36 H 0.6133 0.1656 0.6754 0.066 Uiso 0.337(8) 1 calc PR D 1
C37 C 0.6046(5) -0.1331(9) 0.6993(6) 0.099(4) Uani 0.337(8) 1 d PD D 1
F7 F 0.6283(6) -0.1786(12) 0.7241(4) 0.141(5) Uani 0.337(8) 1 d PD D 1
F8 F 0.6020(8) -0.1617(16) 0.6693(4) 0.122(4) Uani 0.337(8) 1 d PD D 1
F9 F 0.5804(6) -0.166(2) 0.6996(13) 0.209(10) Uani 0.337(8) 1 d PD D 1
C31B C 0.61226(15) 0.1547(4) 0.72092(14) 0.0468(17) Uani 0.663(8) 1 d PD D 2
C32B C 0.6126(5) 0.0904(13) 0.7451(5) 0.052(2) Uani 0.663(8) 1 d PD D 2
H32B H 0.6165 0.1095 0.7674 0.063 Uiso 0.663(8) 1 calc PR D 2
C33B C 0.6072(5) -0.0022(11) 0.7352(9) 0.061(2) Uani 0.663(8) 1 d PD D 2
H33B H 0.6069 -0.0454 0.7511 0.073 Uiso 0.663(8) 1 calc PR D 2
C34B C 0.60203(19) -0.0321(8) 0.7029(10) 0.063(2) Uani 0.663(8) 1 d PD D 2
C35B C 0.6002(4) 0.0323(18) 0.6783(7) 0.051(4) Uani 0.663(8) 1 d PD D 2
H35B H 0.5952 0.0132 0.6555 0.061 Uiso 0.663(8) 1 calc PR D 2
C36B C 0.6059(5) 0.1247(16) 0.6877(3) 0.055(3) Uani 0.663(8) 1 d PD D 2
H36B H 0.6055 0.1678 0.6714 0.066 Uiso 0.663(8) 1 calc PR D 2
C37B C 0.5983(3) -0.1301(8) 0.6923(3) 0.099(4) Uani 0.663(8) 1 d PD D 2
F7B F 0.5959(4) -0.1886(6) 0.7141(2) 0.141(5) Uani 0.663(8) 1 d PD D 2
F8B F 0.5740(3) -0.1477(6) 0.6610(2) 0.122(4) Uani 0.663(8) 1 d PD D 2
F9B F 0.6217(3) -0.1621(8) 0.6896(7) 0.209(10) Uani 0.663(8) 1 d PD D 2
C41 C 0.47205(16) 0.1761(5) 0.58176(16) 0.0467(17) Uani 1 1 d . . .
C42 C 0.49691(17) 0.1392(5) 0.57997(18) 0.055(2) Uani 1 1 d . D .
H42 H 0.5093 0.1787 0.5754 0.067 Uiso 1 1 calc R . .
C43 C 0.50341(19) 0.0469(5) 0.5847(2) 0.064(2) Uani 1 1 d . . .
H43 H 0.5202 0.0238 0.5836 0.077 Uiso 1 1 calc R D .
C44 C 0.4853(2) -0.0129(5) 0.5911(2) 0.068(2) Uani 1 1 d . A .
C45 C 0.4610(2) 0.0223(5) 0.5928(2) 0.075(2) Uani 1 1 d . . .
H45 H 0.4485 -0.0175 0.5971 0.090 Uiso 1 1 calc R D .
C46 C 0.45455(18) 0.1158(5) 0.5883(2) 0.061(2) Uani 1 1 d . D .
H46 H 0.4378 0.1386 0.5897 0.073 Uiso 1 1 calc R . .
C47 C 0.4912(2) -0.1143(6) 0.5956(2) 0.103(4) Uani 1 1 d D . .
C110 C 0.36514(18) 0.4237(8) 0.4851(2) 0.073(3) Uani 1 1 d . B .
H110 H 0.3452 0.4399 0.4680 0.087 Uiso 1 1 calc R . .
C111 C 0.3758(3) 0.5798(7) 0.4902(5) 0.065(4) Uani 0.543(7) 1 d PGD B 1
C112 C 0.3977(3) 0.6479(9) 0.5072(6) 0.101(5) Uani 0.543(7) 1 d PGD B 1
H112 H 0.4176 0.6314 0.5243 0.121 Uiso 0.543(7) 1 calc PR B 1
C113 C 0.3901(3) 0.7403(8) 0.4988(5) 0.107(4) Uani 0.543(7) 1 d PGD B 1
H113 H 0.4050 0.7863 0.5103 0.129 Uiso 0.543(7) 1 calc PR B 1
C114 C 0.3606(3) 0.7647(7) 0.4735(4) 0.102(7) Uani 0.543(7) 1 d PGD B 1
C115 C 0.3387(2) 0.6966(9) 0.4565(4) 0.119(7) Uani 0.543(7) 1 d PGD B 1
H115 H 0.3188 0.7131 0.4393 0.143 Uiso 0.543(7) 1 calc PR B 1
C116 C 0.3463(3) 0.6042(8) 0.4648(4) 0.093(5) Uani 0.543(7) 1 d PGD B 1
H116 H 0.3315 0.5582 0.4533 0.112 Uiso 0.543(7) 1 calc PR B 1
O11 O 0.3501(3) 0.8543(8) 0.4645(5) 0.141(6) Uani 0.543(7) 1 d PD B 1
C117 C 0.3721(4) 0.9257(10) 0.4813(7) 0.149(15) Uani 0.543(7) 1 d PD B 1
H11A H 0.3620 0.9854 0.4746 0.224 Uiso 0.543(7) 1 calc PR B 1
H11B H 0.3873 0.9220 0.4741 0.224 Uiso 0.543(7) 1 calc PR B 1
H11C H 0.3819 0.9185 0.5066 0.224 Uiso 0.543(7) 1 calc PR B 1
C11B C 0.3793(3) 0.5955(8) 0.4978(7) 0.065(4) Uani 0.457(7) 1 d PD B 2
C12B C 0.4019(3) 0.6601(10) 0.5043(10) 0.101(5) Uani 0.457(7) 1 d PD B 2
H12B H 0.4209 0.6406 0.5079 0.121 Uiso 0.457(7) 1 calc PR B 2
C13B C 0.3962(3) 0.7536(9) 0.5056(9) 0.107(4) Uani 0.457(7) 1 d PD B 2
H13B H 0.4117 0.7971 0.5109 0.129 Uiso 0.457(7) 1 calc PR B 2
C14B C 0.3677(3) 0.7828(7) 0.4989(6) 0.102(7) Uani 0.457(7) 1 d PD B 2
C15B C 0.3449(3) 0.7183(9) 0.4912(6) 0.119(7) Uani 0.457(7) 1 d PD B 2
H15E H 0.3251 0.7382 0.4849 0.143 Uiso 0.457(7) 1 calc PR B 2
C16B C 0.3513(3) 0.6245(8) 0.4927(6) 0.093(5) Uani 0.457(7) 1 d PD B 2
H16E H 0.3367 0.5808 0.4904 0.112 Uiso 0.457(7) 1 calc PR B 2
O11B O 0.3591(4) 0.8739(8) 0.4979(6) 0.141(6) Uani 0.457(7) 1 d PD B 2
C17B C 0.3813(5) 0.9419(11) 0.5032(11) 0.149(15) Uani 0.457(7) 1 d PD B 2
H17A H 0.3726 1.0030 0.5006 0.224 Uiso 0.457(7) 1 calc PR B 2
H17B H 0.3877 0.9336 0.4860 0.224 Uiso 0.457(7) 1 calc PR B 2
H17C H 0.3988 0.9354 0.5267 0.224 Uiso 0.457(7) 1 calc PR B 2
C130 C 0.44480(14) 0.3683(5) 0.48863(17) 0.0463(17) Uani 1 1 d . B .
H130 H 0.4524 0.3655 0.4730 0.056 Uiso 1 1 calc R . .
C131 C 0.46012(14) 0.5265(5) 0.49974(17) 0.0433(16) Uani 1 1 d . B .
C132 C 0.45494(18) 0.5525(5) 0.46682(19) 0.064(2) Uani 1 1 d . . .
H132 H 0.4445 0.5123 0.4476 0.077 Uiso 1 1 calc R B .
C133 C 0.4651(2) 0.6371(6) 0.4620(2) 0.073(2) Uani 1 1 d . B .
H133 H 0.4617 0.6536 0.4397 0.088 Uiso 1 1 calc R . .
C134 C 0.48003(17) 0.6972(5) 0.4898(2) 0.0558(19) Uani 1 1 d . . .
C135 C 0.48634(16) 0.6721(5) 0.52297(19) 0.0541(19) Uani 1 1 d . B .
H135 H 0.4969 0.7124 0.5421 0.065 Uiso 1 1 calc R . .
C136 C 0.47686(16) 0.5864(5) 0.52770(19) 0.0541(19) Uani 1 1 d . . .
H136 H 0.4819 0.5681 0.5505 0.065 Uiso 1 1 calc R B .
O13 O 0.48786(13) 0.7817(4) 0.48112(14) 0.0741(16) Uani 1 1 d . B .
C137 C 0.49774(19) 0.8523(6) 0.5071(2) 0.072(2) Uani 1 1 d . . .
H13A H 0.5028 0.9074 0.4985 0.108 Uiso 1 1 calc R B .
H13E H 0.5156 0.8313 0.5285 0.108 Uiso 1 1 calc R . .
H13D H 0.4816 0.8663 0.5121 0.108 Uiso 1 1 calc R . .
C141 C 0.42754(15) 0.2146(5) 0.47281(17) 0.0486(18) Uani 1 1 d . B .
C142 C 0.43069(18) 0.1254(6) 0.48600(19) 0.065(2) Uani 1 1 d . . .
H142 H 0.4352 0.1179 0.5094 0.078 Uiso 1 1 calc R B .
C143 C 0.42740(16) 0.0460(6) 0.46605(19) 0.061(2) Uani 1 1 d . B .
H143 H 0.4293 -0.0133 0.4757 0.073 Uiso 1 1 calc R . .
C144 C 0.42130(17) 0.0572(6) 0.43180(19) 0.064(2) Uani 1 1 d . . .
C145 C 0.41726(17) 0.1445(6) 0.41735(19) 0.063(2) Uani 1 1 d . B .
H145 H 0.4121 0.1515 0.3937 0.075 Uiso 1 1 calc R . .
C146 C 0.42080(16) 0.2215(5) 0.43765(18) 0.058(2) Uani 1 1 d . . .
H146 H 0.4186 0.2804 0.4277 0.070 Uiso 1 1 calc R B .
O14 O 0.41904(13) -0.0157(4) 0.41035(14) 0.0852(17) Uani 1 1 d . B .
C147 C 0.4202(3) -0.1076(6) 0.4226(2) 0.109(4) Uani 1 1 d . . .
H14A H 0.4176 -0.1511 0.4045 0.164 Uiso 1 1 calc R B .
H14B H 0.4041 -0.1162 0.4281 0.164 Uiso 1 1 calc R . .
H14C H 0.4398 -0.1180 0.4436 0.164 Uiso 1 1 calc R . .
C210 C 0.31447(14) 0.3081(5) 0.77535(17) 0.0446(17) Uani 1 1 d . C .
H210 H 0.3088 0.2981 0.7925 0.054 Uiso 1 1 calc R . .
C211 C 0.32105(15) 0.4694(5) 0.79037(16) 0.0452(17) Uani 1 1 d . C .
C212 C 0.34293(15) 0.5362(5) 0.80148(16) 0.0477(18) Uani 1 1 d . . .
H212 H 0.3595 0.5281 0.7977 0.057 Uiso 1 1 calc R C .
C213 C 0.34146(15) 0.6165(5) 0.81834(19) 0.0521(18) Uani 1 1 d . C .
H213 H 0.3567 0.6618 0.8252 0.063 Uiso 1 1 calc R . .
C214 C 0.31854(16) 0.6293(5) 0.82478(18) 0.0542(19) Uani 1 1 d . . .
C215 C 0.29573(16) 0.5620(5) 0.81352(19) 0.058(2) Uani 1 1 d . C .
H215 H 0.2794 0.5702 0.8177 0.070 Uiso 1 1 calc R . .
C216 C 0.29689(15) 0.4839(5) 0.79628(18) 0.0503(18) Uani 1 1 d . . .
H216 H 0.2812 0.4400 0.7884 0.060 Uiso 1 1 calc R C .
O21 O 0.31526(12) 0.7043(4) 0.84214(14) 0.0716(15) Uani 1 1 d . C .
C217 C 0.3382(2) 0.7727(6) 0.8538(3) 0.095(3) Uani 1 1 d . . .
H21A H 0.3335 0.8218 0.8654 0.143 Uiso 1 1 calc R C .
H21B H 0.3390 0.7977 0.8338 0.143 Uiso 1 1 calc R . .
H21C H 0.3577 0.7455 0.8703 0.143 Uiso 1 1 calc R . .
C221 C 0.30459(14) 0.1494(4) 0.76042(15) 0.0404(16) Uani 1 1 d . C .
C222 C 0.28353(16) 0.1365(5) 0.77106(18) 0.0538(19) Uani 1 1 d . . .
H222 H 0.2747 0.1881 0.7756 0.065 Uiso 1 1 calc R C .
C223 C 0.27506(17) 0.0469(5) 0.77522(19) 0.062(2) Uani 1 1 d . C .
H223 H 0.2616 0.0393 0.7839 0.074 Uiso 1 1 calc R . .
C224 C 0.28592(15) -0.0280(5) 0.76697(18) 0.0509(18) Uani 1 1 d . . .
C225 C 0.30603(16) -0.0166(5) 0.7555(2) 0.061(2) Uani 1 1 d . C .
H225 H 0.3140 -0.0687 0.7500 0.073 Uiso 1 1 calc R . .
C226 C 0.31499(17) 0.0711(5) 0.7516(2) 0.062(2) Uani 1 1 d . . .
H226 H 0.3284 0.0776 0.7428 0.074 Uiso 1 1 calc R C .
O22 O 0.27833(12) -0.1186(4) 0.77016(14) 0.0701(15) Uani 1 1 d . C .
C227 C 0.26252(18) -0.1329(6) 0.7890(2) 0.075(2) Uani 1 1 d . . .
H22A H 0.2583 -0.1982 0.7891 0.113 Uiso 1 1 calc R C .
H22B H 0.2435 -0.0988 0.7778 0.113 Uiso 1 1 calc R . .
H22C H 0.2750 -0.1114 0.8130 0.113 Uiso 1 1 calc R . .
C230 C 0.27681(16) 0.3615(5) 0.66865(18) 0.0493(18) Uani 1 1 d . C .
H230 H 0.2578 0.3706 0.6483 0.059 Uiso 1 1 calc R . .
C231 C 0.27920(16) 0.5253(5) 0.67916(19) 0.0506(18) Uani 1 1 d . C .
C232 C 0.2592(2) 0.5519(6) 0.6439(2) 0.092(3) Uani 1 1 d . . .
H232 H 0.2532 0.5081 0.6258 0.110 Uiso 1 1 calc R C .
C233 C 0.2486(2) 0.6378(8) 0.6359(3) 0.118(4) Uani 1 1 d . C .
H233 H 0.2352 0.6533 0.6123 0.141 Uiso 1 1 calc R . .
C234 C 0.2571(2) 0.7069(6) 0.6623(3) 0.087(3) Uani 1 1 d D . .
C235 C 0.2766(2) 0.6813(5) 0.6961(3) 0.072(2) Uani 1 1 d . C .
H235 H 0.2828 0.7254 0.7141 0.087 Uiso 1 1 calc R . .
C236 C 0.28764(18) 0.5920(5) 0.7046(2) 0.063(2) Uani 1 1 d . . .
H236 H 0.3011 0.5767 0.7282 0.076 Uiso 1 1 calc R C .
O23 O 0.24377(18) 0.7921(5) 0.6499(2) 0.130(3) Uani 1 1 d D C .
C237 C 0.2535(3) 0.8614(7) 0.6755(3) 0.132(5) Uani 1 1 d D . .
H23A H 0.2430 0.9187 0.6646 0.199 Uiso 1 1 calc R C .
H23B H 0.2753 0.8701 0.6860 0.199 Uiso 1 1 calc R . .
H23C H 0.2488 0.8435 0.6935 0.199 Uiso 1 1 calc R . .
C241 C 0.27202(17) 0.2025(5) 0.65369(18) 0.0532(18) Uani 1 1 d . C .
C242 C 0.24105(18) 0.1891(5) 0.63997(19) 0.060(2) Uani 1 1 d . . .
H242 H 0.2301 0.2310 0.6457 0.072 Uiso 1 1 calc R C .
C243 C 0.2262(2) 0.1169(6) 0.6185(2) 0.074(2) Uani 1 1 d . C .
H243 H 0.2050 0.1108 0.6089 0.089 Uiso 1 1 calc R . .
C244 C 0.2422(3) 0.0512(6) 0.6104(2) 0.083(3) Uani 1 1 d . . .
C245 C 0.2730(2) 0.0618(6) 0.6250(2) 0.084(3) Uani 1 1 d . C .
H245 H 0.2843 0.0184 0.6204 0.101 Uiso 1 1 calc R . .
C246 C 0.2877(2) 0.1374(5) 0.6471(2) 0.071(2) Uani 1 1 d . . .
H246 H 0.3090 0.1432 0.6575 0.085 Uiso 1 1 calc R C .
O24 O 0.22470(17) -0.0197(5) 0.58813(17) 0.112(2) Uani 1 1 d . C .
C247 C 0.2418(3) -0.0916(8) 0.5820(3) 0.154(5) Uani 1 1 d . . .
H24A H 0.2279 -0.1384 0.5666 0.230 Uiso 1 1 calc R C .
H24B H 0.2564 -0.1195 0.6043 0.230 Uiso 1 1 calc R . .
H24C H 0.2526 -0.0644 0.5712 0.230 Uiso 1 1 calc R . .
C121 C 0.35319(18) 0.2526(5) 0.4774(2) 0.038(3) Uani 0.550(4) 1 d PGD B 1
C122 C 0.3369(2) 0.2385(6) 0.4413(2) 0.066(4) Uani 0.550(4) 1 d PG B 1
H122 H 0.3395 0.2789 0.4262 0.079 Uiso 0.550(4) 1 calc PR B 1
C123 C 0.3168(2) 0.1646(7) 0.42740(17) 0.065(4) Uani 0.550(4) 1 d PG B 1
H123 H 0.3058 0.1550 0.4030 0.078 Uiso 0.550(4) 1 calc PR B 1
C124 C 0.31299(19) 0.1048(6) 0.4497(2) 0.069(3) Uani 0.550(4) 1 d PGD B 1
C125 C 0.3293(2) 0.1190(6) 0.4858(2) 0.077(3) Uani 0.550(4) 1 d PG B 1
H125 H 0.3267 0.0786 0.5009 0.092 Uiso 0.550(4) 1 calc PR B 1
C126 C 0.3494(2) 0.1929(6) 0.49971(17) 0.069(3) Uani 0.550(4) 1 d PG B 1
H126 H 0.3604 0.2024 0.5242 0.083 Uiso 0.550(4) 1 calc PR B 1
O12 O 0.2922(2) 0.0299(8) 0.4325(3) 0.093(3) Uani 0.550(4) 1 d PD B 1
C127 C 0.2877(4) -0.0335(13) 0.4545(5) 0.115(5) Uani 0.550(4) 1 d PD B 1
H12A H 0.2727 -0.0793 0.4400 0.173 Uiso 0.550(4) 1 calc PR B 1
H12E H 0.2806 -0.0002 0.4682 0.173 Uiso 0.550(4) 1 calc PR B 1
H12D H 0.3068 -0.0641 0.4702 0.173 Uiso 0.550(4) 1 calc PR B 1
C21B C 0.34339(17) 0.2878(7) 0.4756(3) 0.038(3) Uani 0.450(4) 1 d PGD B 2
C22B C 0.3430(2) 0.2116(8) 0.4562(3) 0.066(4) Uani 0.450(4) 1 d PG B 2
H22D H 0.3602 0.1979 0.4541 0.079 Uiso 0.450(4) 1 calc PR B 2
C23B C 0.3174(3) 0.1556(7) 0.4398(3) 0.065(4) Uani 0.450(4) 1 d PG B 2
H23D H 0.3171 0.1040 0.4267 0.078 Uiso 0.450(4) 1 calc PR B 2
C24B C 0.2920(2) 0.1758(7) 0.4429(3) 0.069(3) Uani 0.450(4) 1 d PGD B 2
C25B C 0.29234(18) 0.2521(8) 0.4624(3) 0.077(3) Uani 0.450(4) 1 d PG B 2
H25B H 0.2752 0.2658 0.4645 0.092 Uiso 0.450(4) 1 calc PR B 2
C26B C 0.3180(2) 0.3081(6) 0.4787(3) 0.069(3) Uani 0.450(4) 1 d PG B 2
H26B H 0.3183 0.3596 0.4918 0.083 Uiso 0.450(4) 1 calc PR B 2
O12B O 0.2697(3) 0.1099(10) 0.4259(3) 0.093(3) Uani 0.450(4) 1 d PD B 2
C27B C 0.2425(4) 0.1465(16) 0.4207(7) 0.115(5) Uani 0.450(4) 1 d PD B 2
H27A H 0.2275 0.0975 0.4141 0.173 Uiso 0.450(4) 1 calc PR B 2
H27B H 0.2351 0.1923 0.4021 0.173 Uiso 0.450(4) 1 calc PR B 2
H27C H 0.2458 0.1753 0.4423 0.173 Uiso 0.450(4) 1 calc PR B 2

loop_
_atom_site_aniso_label
_atom_site_aniso_U_11
_atom_site_aniso_U_22
_atom_site_aniso_U_33
_atom_site_aniso_U_23
_atom_site_aniso_U_13
_atom_site_aniso_U_12
Mo1 0.0500(4) 0.0424(4) 0.0439(4) 0.0003(3) 0.0317(3) -0.0017(3)
Mo2 0.0564(4) 0.0474(4) 0.0474(4) -0.0091(3) 0.0359(3) -0.0116(3)
Mo3 0.0518(4) 0.0371(4) 0.0472(4) -0.0021(3) 0.0345(3) -0.0043(3)
Mo4 0.0555(4) 0.0367(3) 0.0496(4) -0.0034(3) 0.0383(3) -0.0058(3)
F10 0.156(6) 0.048(4) 0.174(7) 0.003(4) 0.111(5) 0.017(4)
F11 0.163(7) 0.057(4) 0.199(7) -0.033(4) 0.108(6) -0.022(4)
F12 0.280(11) 0.065(4) 0.170(7) 0.052(4) 0.172(8) 0.051(5)
F10B 0.156(6) 0.048(4) 0.174(7) 0.003(4) 0.111(5) 0.017(4)
F11B 0.163(7) 0.057(4) 0.199(7) -0.033(4) 0.108(6) -0.022(4)
F12B 0.280(11) 0.065(4) 0.170(7) 0.052(4) 0.172(8) 0.051(5)
O1 0.057(3) 0.055(3) 0.045(3) -0.009(2) 0.035(2) -0.014(2)
O2 0.067(3) 0.043(3) 0.059(3) -0.002(2) 0.046(3) -0.006(2)
O3 0.046(3) 0.033(3) 0.061(3) 0.005(2) 0.036(2) 0.005(2)
O4 0.054(3) 0.030(3) 0.054(3) 0.002(2) 0.034(2) -0.002(2)
N1 0.058(4) 0.032(3) 0.049(3) -0.001(2) 0.040(3) -0.004(3)
N2 0.054(4) 0.043(4) 0.056(3) 0.002(3) 0.040(3) -0.005(3)
N3 0.054(3) 0.033(3) 0.054(3) 0.003(3) 0.039(3) 0.001(3)
N4 0.051(3) 0.040(4) 0.051(3) -0.004(3) 0.033(3) -0.006(3)
N11 0.046(4) 0.064(4) 0.053(4) 0.011(3) 0.028(3) 0.000(3)
N12 0.050(4) 0.091(6) 0.046(4) -0.007(4) 0.027(3) -0.022(4)
N13 0.053(3) 0.048(4) 0.042(3) -0.004(3) 0.033(3) -0.010(3)
N14 0.051(3) 0.055(4) 0.040(3) -0.010(3) 0.030(3) -0.009(3)
N21 0.034(3) 0.044(4) 0.043(3) -0.003(3) 0.024(3) -0.004(2)
N22 0.056(4) 0.039(3) 0.051(3) 0.000(3) 0.035(3) 0.000(3)
N23 0.053(3) 0.038(4) 0.048(3) -0.009(3) 0.031(3) -0.006(3)
N24 0.063(4) 0.035(3) 0.044(3) -0.008(3) 0.036(3) -0.007(3)
C1L 0.043(4) 0.050(5) 0.051(4) -0.003(3) 0.036(4) 0.000(3)
C2L 0.049(4) 0.046(4) 0.045(4) 0.003(3) 0.031(3) 0.003(3)
C3L 0.061(5) 0.057(5) 0.058(5) -0.007(4) 0.038(4) -0.013(4)
C4L 0.068(5) 0.061(5) 0.059(5) -0.016(4) 0.047(4) -0.021(4)
C5L 0.057(5) 0.048(4) 0.057(4) -0.008(4) 0.039(4) -0.009(4)
C6L 0.063(5) 0.057(5) 0.061(5) -0.015(4) 0.043(4) -0.022(4)
C7L 0.067(5) 0.058(5) 0.071(5) -0.012(4) 0.048(4) -0.020(4)
C8L 0.061(5) 0.048(5) 0.054(4) -0.008(4) 0.043(4) -0.006(4)
C9L 0.056(5) 0.044(5) 0.051(4) 0.000(4) 0.040(4) -0.005(4)
C10L 0.052(4) 0.036(4) 0.057(4) 0.000(3) 0.041(4) 0.003(3)
C11L 0.072(5) 0.045(5) 0.046(4) 0.013(3) 0.035(4) 0.002(4)
C12L 0.052(5) 0.040(4) 0.055(4) 0.008(3) 0.032(4) -0.005(3)
C13L 0.048(4) 0.037(4) 0.054(4) -0.002(3) 0.038(4) -0.001(3)
C14L 0.062(5) 0.032(4) 0.057(5) 0.001(3) 0.037(4) -0.004(3)
C15L 0.053(5) 0.045(5) 0.064(5) -0.008(4) 0.034(4) -0.018(4)
C16L 0.061(5) 0.039(4) 0.052(4) 0.003(4) 0.041(4) -0.005(4)
C21 0.052(4) 0.048(5) 0.054(5) 0.000(4) 0.037(4) -0.003(4)
C22 0.088(7) 0.049(6) 0.056(5) -0.003(4) 0.039(5) 0.001(5)
C23 0.104(7) 0.050(8) 0.077(7) 0.006(7) 0.057(7) 0.006(6)
C24 0.088(9) 0.042(6) 0.088(10) 0.012(5) 0.053(8) -0.003(5)
C25 0.070(10) 0.049(6) 0.085(8) -0.019(5) 0.040(8) -0.016(5)
C26 0.069(8) 0.053(6) 0.069(6) -0.006(4) 0.042(5) -0.008(5)
C27 0.158(13) 0.050(7) 0.162(14) 0.014(8) 0.110(12) 0.006(8)
F4 0.28(2) 0.068(8) 0.52(3) 0.047(14) 0.31(2) 0.056(11)
F5 0.156(8) 0.052(4) 0.172(9) -0.005(4) 0.088(7) -0.027(5)
F6 0.237(16) 0.065(5) 0.151(9) 0.046(6) 0.053(8) 0.004(8)
C21C 0.052(4) 0.048(5) 0.054(5) 0.000(4) 0.037(4) -0.003(4)
C22C 0.088(7) 0.049(6) 0.056(5) -0.003(4) 0.039(5) 0.001(5)
C23C 0.104(7) 0.050(8) 0.077(7) 0.006(7) 0.057(7) 0.006(6)
C24C 0.088(9) 0.042(6) 0.088(10) 0.012(5) 0.053(8) -0.003(5)
C25C 0.070(10) 0.049(6) 0.085(8) -0.019(5) 0.040(8) -0.016(5)
C26C 0.069(8) 0.053(6) 0.069(6) -0.006(4) 0.042(5) -0.008(5)
C27C 0.158(13) 0.050(7) 0.162(14) 0.014(8) 0.110(12) 0.006(8)
F4B 0.28(2) 0.068(8) 0.52(3) 0.047(14) 0.31(2) 0.056(11)
F5B 0.156(8) 0.052(4) 0.172(9) -0.005(4) 0.088(7) -0.027(5)
F6B 0.237(16) 0.065(5) 0.151(9) 0.046(6) 0.053(8) 0.004(8)
C31 0.051(4) 0.049(5) 0.039(4) 0.006(3) 0.022(3) 0.009(3)
C32 0.067(6) 0.043(5) 0.053(5) -0.004(4) 0.035(4) -0.004(4)
C33 0.088(6) 0.045(5) 0.066(5) 0.012(4) 0.050(5) -0.001(4)
C34 0.083(7) 0.042(5) 0.068(8) 0.002(4) 0.041(8) -0.004(4)
C35 0.061(13) 0.040(5) 0.047(8) -0.006(6) 0.024(10) 0.012(9)
C36 0.073(10) 0.049(5) 0.059(5) 0.008(4) 0.044(6) 0.009(6)
C37 0.138(13) 0.071(8) 0.103(11) -0.015(7) 0.071(9) -0.020(7)
F7 0.252(15) 0.041(5) 0.112(7) 0.003(4) 0.078(10) -0.021(8)
F8 0.181(12) 0.061(5) 0.099(6) -0.029(4) 0.051(8) -0.036(7)
F9 0.240(16) 0.065(7) 0.43(3) -0.083(12) 0.25(2) -0.021(9)
C31B 0.051(4) 0.049(5) 0.039(4) 0.006(3) 0.022(3) 0.009(3)
C32B 0.067(6) 0.043(5) 0.053(5) -0.004(4) 0.035(4) -0.004(4)
C33B 0.088(6) 0.045(5) 0.066(5) 0.012(4) 0.050(5) -0.001(4)
C34B 0.083(7) 0.042(5) 0.068(8) 0.002(4) 0.041(8) -0.004(4)
C35B 0.061(13) 0.040(5) 0.047(8) -0.006(6) 0.024(10) 0.012(9)
C36B 0.073(10) 0.049(5) 0.059(5) 0.008(4) 0.044(6) 0.009(6)
C37B 0.138(13) 0.071(8) 0.103(11) -0.015(7) 0.071(9) -0.020(7)
F7B 0.252(15) 0.041(5) 0.112(7) 0.003(4) 0.078(10) -0.021(8)
F8B 0.181(12) 0.061(5) 0.099(6) -0.029(4) 0.051(8) -0.036(7)
F9B 0.240(16) 0.065(7) 0.43(3) -0.083(12) 0.25(2) -0.021(9)
C41 0.062(5) 0.038(4) 0.042(4) -0.003(3) 0.027(4) -0.001(4)
C42 0.088(6) 0.038(5) 0.064(5) -0.008(4) 0.056(5) -0.015(4)
C43 0.091(6) 0.042(5) 0.082(6) 0.004(4) 0.060(5) 0.011(4)
C44 0.110(7) 0.046(5) 0.076(5) 0.004(4) 0.067(5) 0.008(5)
C45 0.112(7) 0.041(5) 0.108(7) -0.007(4) 0.082(6) -0.021(5)
C46 0.083(6) 0.043(5) 0.083(5) -0.001(4) 0.062(5) -0.009(4)
C47 0.163(12) 0.046(6) 0.142(10) 0.012(6) 0.109(10) 0.013(7)
C110 0.046(5) 0.127(9) 0.050(5) 0.018(5) 0.027(4) 0.002(6)
C111 0.058(6) 0.097(8) 0.054(9) 0.026(7) 0.038(6) 0.029(6)
C112 0.071(7) 0.064(8) 0.186(12) 0.011(8) 0.078(8) -0.011(6)
C113 0.078(9) 0.093(10) 0.152(13) 0.044(9) 0.058(9) 0.001(7)
C114 0.110(12) 0.095(11) 0.17(2) 0.078(13) 0.117(15) 0.058(9)
C115 0.087(11) 0.086(12) 0.185(19) 0.042(14) 0.068(14) 0.032(9)
C116 0.073(9) 0.085(11) 0.131(15) 0.015(11) 0.057(12) 0.021(7)
O11 0.156(11) 0.093(9) 0.208(16) 0.077(11) 0.117(14) 0.058(8)
C117 0.20(2) 0.089(12) 0.21(4) 0.080(17) 0.14(3) 0.068(13)
C11B 0.058(6) 0.097(8) 0.054(9) 0.026(7) 0.038(6) 0.029(6)
C12B 0.071(7) 0.064(8) 0.186(12) 0.011(8) 0.078(8) -0.011(6)
C13B 0.078(9) 0.093(10) 0.152(13) 0.044(9) 0.058(9) 0.001(7)
C14B 0.110(12) 0.095(11) 0.17(2) 0.078(13) 0.117(15) 0.058(9)
C15B 0.087(11) 0.086(12) 0.185(19) 0.042(14) 0.068(14) 0.032(9)
C16B 0.073(9) 0.085(11) 0.131(15) 0.015(11) 0.057(12) 0.021(7)
O11B 0.156(11) 0.093(9) 0.208(16) 0.077(11) 0.117(14) 0.058(8)
C17B 0.20(2) 0.089(12) 0.21(4) 0.080(17) 0.14(3) 0.068(13)
C130 0.046(4) 0.066(5) 0.044(4) -0.003(4) 0.035(4) -0.004(4)
C131 0.045(4) 0.048(4) 0.046(4) 0.005(3) 0.030(3) 0.003(3)
C132 0.102(6) 0.057(5) 0.051(5) -0.009(4) 0.052(5) -0.017(5)
C133 0.106(7) 0.074(6) 0.062(5) 0.001(5) 0.059(5) -0.013(5)
C134 0.068(5) 0.054(5) 0.069(5) 0.003(4) 0.051(4) -0.004(4)
C135 0.070(5) 0.053(5) 0.055(5) -0.007(4) 0.044(4) -0.013(4)
C136 0.065(5) 0.058(5) 0.054(4) -0.005(4) 0.040(4) -0.011(4)
O13 0.106(4) 0.051(4) 0.091(4) 0.000(3) 0.069(4) -0.015(3)
C137 0.073(6) 0.065(6) 0.092(6) 0.008(5) 0.052(5) -0.001(5)
C141 0.057(5) 0.051(5) 0.048(4) -0.015(4) 0.035(4) -0.012(4)
C142 0.083(6) 0.071(6) 0.048(4) -0.010(4) 0.037(4) -0.020(5)
C143 0.072(5) 0.059(5) 0.056(5) -0.008(4) 0.034(4) -0.013(4)
C144 0.070(5) 0.070(6) 0.048(5) -0.024(4) 0.027(4) -0.011(4)
C145 0.083(6) 0.068(6) 0.043(4) -0.010(4) 0.036(4) 0.003(4)
C146 0.063(5) 0.063(5) 0.054(5) -0.011(4) 0.034(4) 0.003(4)
O14 0.105(5) 0.069(4) 0.074(4) -0.027(3) 0.040(4) -0.004(3)
C147 0.159(10) 0.059(7) 0.076(6) -0.021(5) 0.035(7) 0.010(6)
C210 0.048(4) 0.052(5) 0.045(4) 0.004(3) 0.031(3) 0.000(3)
C211 0.056(4) 0.043(4) 0.044(4) -0.005(3) 0.031(4) -0.007(4)
C212 0.044(4) 0.056(5) 0.053(4) -0.012(4) 0.032(4) -0.003(4)
C213 0.049(4) 0.044(4) 0.072(5) -0.014(4) 0.037(4) -0.009(3)
C214 0.051(5) 0.061(5) 0.057(5) -0.010(4) 0.032(4) -0.003(4)
C215 0.058(5) 0.064(5) 0.072(5) -0.021(4) 0.048(4) -0.007(4)
C216 0.053(4) 0.052(5) 0.063(5) -0.010(4) 0.041(4) -0.005(3)
O21 0.078(4) 0.054(3) 0.099(4) -0.031(3) 0.057(3) -0.007(3)
C217 0.085(7) 0.070(6) 0.140(9) -0.055(6) 0.064(6) -0.019(5)
C221 0.047(4) 0.043(4) 0.038(4) -0.001(3) 0.026(3) -0.004(3)
C222 0.063(5) 0.047(5) 0.075(5) 0.003(4) 0.051(4) -0.001(4)
C223 0.077(5) 0.061(6) 0.074(5) 0.003(4) 0.058(5) -0.015(4)
C224 0.045(4) 0.051(5) 0.058(5) 0.007(4) 0.027(4) -0.004(4)
C225 0.056(5) 0.051(5) 0.099(6) -0.006(4) 0.056(5) -0.008(4)
C226 0.076(5) 0.061(6) 0.082(5) -0.005(4) 0.064(5) -0.015(4)
O22 0.073(4) 0.057(4) 0.097(4) 0.004(3) 0.055(3) -0.012(3)
C227 0.065(5) 0.075(6) 0.087(6) 0.017(5) 0.039(5) -0.022(4)
C230 0.049(4) 0.058(5) 0.048(4) 0.012(4) 0.029(4) 0.007(4)
C231 0.057(5) 0.043(5) 0.062(5) -0.006(4) 0.038(4) -0.003(4)
C232 0.103(7) 0.053(6) 0.084(7) -0.005(5) 0.020(6) 0.012(5)
C233 0.113(9) 0.086(9) 0.094(8) 0.022(7) 0.007(6) 0.029(7)
C234 0.095(7) 0.045(6) 0.113(8) -0.002(6) 0.045(7) 0.016(5)
C235 0.097(7) 0.046(6) 0.095(7) -0.006(5) 0.065(6) -0.001(5)
C236 0.081(6) 0.047(5) 0.076(5) 0.004(4) 0.050(5) 0.006(4)
O23 0.153(7) 0.056(5) 0.165(7) 0.008(5) 0.067(6) 0.027(5)
C237 0.224(14) 0.062(7) 0.165(11) 0.010(7) 0.138(11) 0.036(8)
C241 0.067(5) 0.049(5) 0.053(4) 0.000(4) 0.037(4) -0.001(4)
C242 0.073(6) 0.052(5) 0.068(5) -0.003(4) 0.044(5) -0.011(4)
C243 0.078(6) 0.070(6) 0.076(6) -0.013(5) 0.041(5) -0.030(5)
C244 0.114(8) 0.063(6) 0.069(6) -0.015(5) 0.043(6) -0.025(6)
C245 0.089(7) 0.069(7) 0.091(7) -0.020(5) 0.042(6) -0.007(5)
C246 0.084(6) 0.051(5) 0.079(6) -0.026(4) 0.041(5) -0.007(5)
O24 0.137(6) 0.070(5) 0.099(5) -0.040(4) 0.038(4) -0.030(4)
C247 0.257(17) 0.079(9) 0.135(10) -0.051(7) 0.105(11) -0.028(10)
C121 0.016(6) 0.051(8) 0.046(5) -0.005(6) 0.014(5) 0.008(6)
C122 0.080(9) 0.057(10) 0.058(11) 0.007(8) 0.032(9) -0.001(7)
C123 0.069(6) 0.078(7) 0.037(9) 0.005(7) 0.019(6) -0.007(6)
C124 0.061(8) 0.071(9) 0.063(7) 0.005(7) 0.023(7) -0.007(6)
C125 0.086(9) 0.078(9) 0.071(8) -0.008(7) 0.042(7) -0.012(7)
C126 0.090(9) 0.057(7) 0.051(6) -0.011(5) 0.029(6) -0.032(6)
O12 0.083(7) 0.108(8) 0.079(6) -0.033(6) 0.033(5) -0.038(5)
C127 0.070(9) 0.134(15) 0.138(13) -0.014(11) 0.049(9) -0.014(9)
C21B 0.016(6) 0.051(8) 0.046(5) -0.005(6) 0.014(5) 0.008(6)
C22B 0.080(9) 0.057(10) 0.058(11) 0.007(8) 0.032(9) -0.001(7)
C23B 0.069(6) 0.078(7) 0.037(9) 0.005(7) 0.019(6) -0.007(6)
C24B 0.061(8) 0.071(9) 0.063(7) 0.005(7) 0.023(7) -0.007(6)
C25B 0.086(9) 0.078(9) 0.071(8) -0.008(7) 0.042(7) -0.012(7)
C26B 0.090(9) 0.057(7) 0.051(6) -0.011(5) 0.029(6) -0.032(6)
O12B 0.083(7) 0.108(8) 0.079(6) -0.033(6) 0.033(5) -0.038(5)
C27B 0.070(9) 0.134(15) 0.138(13) -0.014(11) 0.049(9) -0.014(9)

loop_
_geom_bond_atom_site_label_1
_geom_bond_atom_site_label_2
_geom_bond_distance
_geom_bond_site_symmetry_2
_geom_bond_publ_flag
Mo1 Mo2 2.0948(11) . y
Mo1 N13 2.115(5) . y
Mo1 O4 2.120(4) . y
Mo1 N11 2.147(6) . y
Mo1 N1 2.163(5) . y
Mo2 O1 2.119(4) . y
Mo2 N12 2.148(6) . y
Mo2 N14 2.152(5) . y
Mo2 N4 2.180(5) . y
Mo3 Mo4 2.0911(11) . y
Mo3 O3 2.121(4) 2_656 y
Mo3 N21 2.123(5) . y
Mo3 N23 2.142(5) . y
Mo3 N2 2.160(5) . y
Mo4 O2 2.125(4) . y
Mo4 N24 2.138(6) . y
Mo4 N22 2.151(5) . y
Mo4 N3 2.165(5) 2_656 y
F10 C47 1.328(8) . ?
F11 C47 1.341(8) . ?
F12 C47 1.329(8) . ?
F10B C47 1.336(10) . ?
F11B C47 1.332(10) . ?
F12B C47 1.336(10) . ?
O1 C1L 1.295(7) . ?
O2 C8L 1.290(8) . ?
O3 C9L 1.308(8) . ?
O3 Mo3 2.121(4) 2_656 ?
O4 C16L 1.303(7) . ?
N1 C1L 1.301(8) . ?
N1 C11 1.391(7) . ?
N2 C8L 1.322(8) . ?
N2 C21 1.431(8) . ?
N3 C9L 1.341(8) . ?
N3 C31 1.439(7) . ?
N3 Mo4 2.165(5) 2_656 ?
N4 C16L 1.346(8) . ?
N4 C41 1.421(8) . ?
N11 C110 1.337(10) . ?
N11 C111 1.380(11) . ?
N11 C11B 1.542(12) . ?
N12 C110 1.316(11) . ?
N12 C21B 1.432(8) . ?
N12 C121 1.468(8) . ?
N13 C130 1.322(8) . ?
N13 C131 1.432(8) . ?
N14 C130 1.326(8) . ?
N14 C141 1.418(8) . ?
N21 C210 1.337(8) . ?
N21 C211 1.430(8) . ?
N22 C210 1.331(8) . ?
N22 C221 1.431(8) . ?
N23 C230 1.345(8) . ?
N23 C231 1.446(8) . ?
N24 C230 1.312(8) . ?
N24 C241 1.446(9) . ?
C1L C2L 1.508(8) . ?
C2L C3L 1.391(9) . ?
C2L C7L 1.398(9) . ?
C3L C4L 1.374(9) . ?
C3L H3L 0.9400 . ?
C4L C5L 1.379(9) . ?
C4L H4L 0.9400 . ?
C5L C6L 1.407(9) . ?
C5L C8L 1.504(9) . ?
C6L C7L 1.370(9) . ?
C6L H6L 0.9400 . ?
C7L H7L 0.9400 . ?
C9L C10L 1.477(9) . ?
C10L C15L 1.397(9) . ?
C10L C11L 1.402(9) . ?
C11L C12L 1.382(9) . ?
C11L H11L 0.9400 . ?
C12L C13L 1.414(9) . ?
C12L H12L 0.9400 . ?
C13L C14L 1.411(9) . ?
C13L C16L 1.468(9) . ?
C14L C15L 1.369(9) . ?
C14L H14L 0.9400 . ?
C15L H15L 0.9400 . ?
C11 C12 1.3900 . ?
C11 C16 1.3900 . ?
C12 C13 1.3900 . ?
C12 H12 0.9400 . ?
C13 C14 1.3900 . ?
C13 H13 0.9400 . ?
C14 C15 1.3900 . ?
C14 C17 1.522(5) . ?
C15 C16 1.3900 . ?
C15 H15 0.9400 . ?
C16 H16 0.9400 . ?
C17 F1 1.313(9) . ?
C17 F3 1.331(9) . ?
C17 F2 1.342(9) . ?
C12C C13C 1.408(9) . ?
C12C H12C 0.9400 . ?
C13C C14C 1.399(9) . ?
C13C H13C 0.9400 . ?
C14C C15C 1.391(9) . ?
C14C C17C 1.523(5) . ?
C15C C16C 1.395(9) . ?
C15C H15B 0.9400 . ?
C16C H16B 0.9400 . ?
C17C F3B 1.325(9) . ?
C17C F1B 1.339(9) . ?
C17C F2B 1.339(10) . ?
C21 C22 1.3900 . ?
C21 C26 1.3900 . ?
C22 C23 1.3900 . ?
C22 H22 0.9400 . ?
C23 C24 1.3900 . ?
C23 H23 0.9400 . ?
C24 C25 1.3900 . ?
C24 C27 1.503(15) . ?
C25 C26 1.3900 . ?
C25 H25 0.9400 . ?
C26 H26 0.9400 . ?
C27 F4 1.330(10) . ?
C27 F5 1.331(10) . ?
C27 F6 1.331(10) . ?
C22C C23C 1.389(14) . ?
C22C H22E 0.9400 . ?
C23C C24C 1.352(15) . ?
C23C H23E 0.9400 . ?
C24C C25C 1.391(14) . ?
C24C C27C 1.505(13) . ?
C25C C26C 1.382(13) . ?
C25C H25C 0.9400 . ?
C26C H26C 0.9400 . ?
C27C F6B 1.321(9) . ?
C27C F4B 1.325(9) . ?
C27C F5B 1.326(9) . ?
C31 C32 1.3900 . ?
C31 C36 1.3900 . ?
C32 C33 1.3900 . ?
C32 H32 0.9400 . ?
C33 C34 1.3900 . ?
C33 H33 0.9400 . ?
C34 C35 1.3900 . ?
C34 C37 1.468(13) . ?
C35 C36 1.3900 . ?
C35 H35 0.9400 . ?
C36 H36 0.9400 . ?
C37 F8 1.321(10) . ?
C37 F7 1.323(10) . ?
C37 F9 1.325(10) . ?
C32B C33B 1.393(8) . ?
C32B H32B 0.9400 . ?
C33B C34B 1.381(8) . ?
C33B H33B 0.9400 . ?
C34B C35B 1.394(8) . ?
C34B C37B 1.476(12) . ?
C35B C36B 1.387(8) . ?
C35B H35B 0.9400 . ?
C36B H36B 0.9400 . ?
C37B F9B 1.329(9) . ?
C37B F7B 1.331(9) . ?
C37B F8B 1.331(9) . ?
C41 C46 1.373(9) . ?
C41 C42 1.407(9) . ?
C42 C43 1.367(9) . ?
C42 H42 0.9400 . ?
C43 C44 1.390(10) . ?
C43 H43 0.9400 . ?
C44 C45 1.372(11) . ?
C44 C47 1.491(11) . ?
C45 C46 1.384(10) . ?
C45 H45 0.9400 . ?
C46 H46 0.9400 . ?
C110 H110 0.9400 . ?
C111 C112 1.3900 . ?
C111 C116 1.3900 . ?
C112 C113 1.3900 . ?
C112 H112 0.9400 . ?
C113 C114 1.3900 . ?
C113 H113 0.9400 . ?
C114 O11 1.383(6) . ?
C114 C115 1.3900 . ?
C115 C116 1.3900 . ?
C115 H115 0.9400 . ?
C116 H116 0.9400 . ?
O11 C117 1.426(6) . ?
C117 H11A 0.9700 . ?
C117 H11B 0.9700 . ?
C117 H11C 0.9700 . ?
C11B C12B 1.3901(11) . ?
C11B C16B 1.3904(12) . ?
C12B C13B 1.3901(11) . ?
C12B H12B 0.9400 . ?
C13B C14B 1.3901(11) . ?
C13B H13B 0.9400 . ?
C14B O11B 1.383(6) . ?
C14B C15B 1.3902(11) . ?
C15B C16B 1.3904(11) . ?
C15B H15E 0.9400 . ?
C16B H16E 0.9400 . ?
O11B C17B 1.426(6) . ?
C17B H17A 0.9700 . ?
C17B H17B 0.9700 . ?
C17B H17C 0.9700 . ?
C130 H130 0.9400 . ?
C131 C132 1.386(9) . ?
C131 C136 1.392(9) . ?
C132 C133 1.385(10) . ?
C132 H132 0.9400 . ?
C133 C134 1.375(10) . ?
C133 H133 0.9400 . ?
C134 C135 1.376(9) . ?
C134 O13 1.396(8) . ?
C135 C136 1.383(9) . ?
C135 H135 0.9400 . ?
C136 H136 0.9400 . ?
O13 C137 1.424(9) . ?
C137 H13A 0.9700 . ?
C137 H13E 0.9700 . ?
C137 H13D 0.9700 . ?
C141 C142 1.392(10) . ?
C141 C146 1.409(9) . ?
C142 C143 1.404(10) . ?
C142 H142 0.9400 . ?
C143 C144 1.385(10) . ?
C143 H143 0.9400 . ?
C144 O14 1.381(9) . ?
C144 C145 1.383(11) . ?
C145 C146 1.381(10) . ?
C145 H145 0.9400 . ?
C146 H146 0.9400 . ?
O14 C147 1.426(10) . ?
C147 H14A 0.9700 . ?
C147 H14B 0.9700 . ?
C147 H14C 0.9700 . ?
C210 H210 0.9400 . ?
C211 C212 1.364(9) . ?
C211 C216 1.390(9) . ?
C212 C213 1.400(9) . ?
C212 H212 0.9400 . ?
C213 C214 1.340(9) . ?
C213 H213 0.9400 . ?
C214 O21 1.384(8) . ?
C214 C215 1.399(9) . ?
C215 C216 1.378(9) . ?
C215 H215 0.9400 . ?
C216 H216 0.9400 . ?
O21 C217 1.412(9) . ?
C217 H21A 0.9700 . ?
C217 H21B 0.9700 . ?
C217 H21C 0.9700 . ?
C221 C222 1.376(8) . ?
C221 C226 1.385(9) . ?
C222 C223 1.407(9) . ?
C222 H222 0.9400 . ?
C223 C224 1.346(10) . ?
C223 H223 0.9400 . ?
C224 C225 1.356(9) . ?
C224 O22 1.394(8) . ?
C225 C226 1.387(10) . ?
C225 H225 0.9400 . ?
C226 H226 0.9400 . ?
O22 C227 1.428(8) . ?
C227 H22A 0.9700 . ?
C227 H22B 0.9700 . ?
C227 H22C 0.9700 . ?
C230 H230 0.9400 . ?
C231 C236 1.374(10) . ?
C231 C232 1.416(11) . ?
C232 C233 1.329(12) . ?
C232 H232 0.9400 . ?
C233 C234 1.425(13) . ?
C233 H233 0.9400 . ?
C234 C235 1.361(12) . ?
C234 O23 1.381(9) . ?
C235 C236 1.383(10) . ?
C235 H235 0.9400 . ?
C236 H236 0.9400 . ?
O23 C237 1.398(10) . ?
C237 H23A 0.9700 . ?
C237 H23B 0.9700 . ?
C237 H23C 0.9700 . ?
C241 C246 1.354(10) . ?
C241 C242 1.385(10) . ?
C242 C243 1.355(10) . ?
C242 H242 0.9400 . ?
C243 C244 1.407(12) . ?
C243 H243 0.9400 . ?
C244 C245 1.368(12) . ?
C244 O24 1.389(10) . ?
C245 C246 1.403(11) . ?
C245 H245 0.9400 . ?
C246 H246 0.9400 . ?
O24 C247 1.463(13) . ?
C247 H24A 0.9700 . ?
C247 H24B 0.9700 . ?
C247 H24C 0.9700 . ?
C121 C122 1.3900 . ?
C121 C126 1.3900 . ?
C122 C123 1.3900 . ?
C122 H122 0.9400 . ?
C123 C124 1.3900 . ?
C123 H123 0.9400 . ?
C124 C125 1.3900 . ?
C124 O12 1.435(10) . ?
C125 C126 1.3900 . ?
C125 H125 0.9400 . ?
C126 H126 0.9400 . ?
O12 C127 1.432(9) . ?
C127 H12A 0.9700 . ?
C127 H12E 0.9700 . ?
C127 H12D 0.9700 . ?
C21B C22B 1.3900 . ?
C21B C26B 1.3900 . ?
C22B C23B 1.3900 . ?
C22B H22D 0.9400 . ?
C23B C24B 1.3900 . ?
C23B H23D 0.9400 . ?
C24B O12B 1.380(11) . ?
C24B C25B 1.3900 . ?
C25B C26B 1.3900 . ?
C25B H25B 0.9400 . ?
C26B H26B 0.9400 . ?
O12B C27B 1.385(9) . ?
C27B H27A 0.9700 . ?
C27B H27B 0.9700 . ?
C27B H27C 0.9700 . ?
